data_4028953
loop_
_publ_author_name
'Malkov, Andrei V.'
'Vrankov\'a, Kvetoslava'
'Ston\<cius, Sigitas'
'Ko\<covsk\'y, Pavel'

_publ_section_title
;
 Asymmetric Reduction of Imines with Trichlorosilane, Catalyzed by
 Sigamide, an Amino Acid-Derived Formamide: Scope and Limitations&#x2020;
;
_journal_issue 16
_journal_name_full 'The Journal of Organic Chemistry'
_journal_page_first 5839
_journal_page_last 5849
_journal_paper_doi 10.1021/jo900561h
_journal_volume 74
_journal_year 2009
_chemical_absolute_configuration rm
_chemical_compound_source 'synthesis as described'
_chemical_formula_moiety 'C19 H22 N2 O2'
_chemical_formula_sum 'C19 H22 N2 O2'
_chemical_formula_weight 310.39
_chemical_name_systematic
;
 ?
;
_space_group_crystal_system triclinic
_space_group_IT_number 1
_space_group_name_Hall 'P 1'
_space_group_name_H-M_alt 'P 1'
_symmetry_space_group_name_Hall 'P 1'
_symmetry_space_group_name_H-M 'P 1'
_atom_sites_solution_hydrogens geom
_atom_sites_solution_primary direct
_atom_sites_solution_secondary difmap
_audit_conform_dict_location ftp://ftp.iucr.org/pub/cif_core.dic
_audit_conform_dict_name cif_core.dic
_audit_conform_dict_version 2.4
_audit_creation_date 2008-12-15T13:48:59-00:00
_audit_creation_method 'WinGX routine CIF_UPDATE'
_cell_angle_alpha 75.552(2)
_cell_angle_beta 81.201(2)
_cell_angle_gamma 76.698(2)
_cell_formula_units_Z 2
_cell_length_a 6.1090(2)
_cell_length_b 9.8600(4)
_cell_length_c 15.0310(6)
_cell_measurement_reflns_used 4778
_cell_measurement_temperature 100(2)
_cell_measurement_theta_max 30.034
_cell_measurement_theta_min 1
_cell_measurement_wavelength 0.71073
_cell_volume 848.83(6)
_computing_cell_refinement 'HKL Scalepack (Otwinowski & Minor 1997)'
_computing_data_collection 'Collect (Nonius BV, 1997-2000)'
_computing_data_reduction 'HKL Denzo and Scalepack (Otwinowski & Minor 1997)'
_computing_molecular_graphics 'Ortep-3 for Windows (Farrugia, 1997)'
_computing_publication_material 'WinGX publication routines (Farrugia, 1999)'
_computing_structure_refinement 'SHELXL-97 (Sheldrick, 2008)'
_computing_structure_solution 'SHELXS-97 (Sheldrick, 2008)'
_diffrn_ambient_temperature 100(2)
_diffrn_detector 'CCD plate'
_diffrn_detector_area_resol_mean 9
_diffrn_measured_fraction_theta_full 0.992
_diffrn_measured_fraction_theta_max 0.992
_diffrn_measurement_device '95mm CCD camera on \k-goniostat'
_diffrn_measurement_device_type KappaCCD
_diffrn_measurement_method 'CCD rotation images, thick slices'
_diffrn_orient_matrix_type 'by Nonius Collect from scalepack cell'
_diffrn_orient_matrix_UB_11 0.105534
_diffrn_orient_matrix_UB_12 0.20612E-2
_diffrn_orient_matrix_UB_13 -0.579423E-1
_diffrn_orient_matrix_UB_21 -0.123534
_diffrn_orient_matrix_UB_22 -0.92269E-2
_diffrn_orient_matrix_UB_23 -0.333925E-1
_diffrn_orient_matrix_UB_31 -0.467898E-1
_diffrn_orient_matrix_UB_32 0.106484
_diffrn_orient_matrix_UB_33 -0.172203E-1
_diffrn_radiation_monochromator graphite
_diffrn_radiation_probe x-ray
_diffrn_radiation_type MoK\a
_diffrn_radiation_wavelength 0.71073
_diffrn_reflns_av_R_equivalents 0.0532
_diffrn_reflns_av_unetI/netI 0.0362
_diffrn_reflns_limit_h_max 8
_diffrn_reflns_limit_h_min -8
_diffrn_reflns_limit_k_max 13
_diffrn_reflns_limit_k_min -13
_diffrn_reflns_limit_l_max 21
_diffrn_reflns_limit_l_min -21
_diffrn_reflns_number 4971
_diffrn_reflns_reduction_process
;
 Scaled and merged with SORTAV
 R.H. Blessing, (1987) Cryst. Rev. 1, 3-58
 R.H. Blessing, (1989) J. Appl. Cryst. 22, 396-397
;
_diffrn_reflns_theta_full 30.11
_diffrn_reflns_theta_max 30.11
_diffrn_reflns_theta_min 2.18
_diffrn_source 'Enraf Nonius FR590'
_exptl_absorpt_coefficient_mu 0.079
_exptl_absorpt_correction_T_max 0.989
_exptl_absorpt_correction_T_min 0.908
_exptl_absorpt_correction_type multi-scan
_exptl_absorpt_process_details
;
 R.H. Blessing, Acta Cryst. (1995), A51, 33-38
;
_exptl_crystal_colour colourless
_exptl_crystal_density_diffrn 1.214
_exptl_crystal_density_method 'not measured'
_exptl_crystal_description prism
_exptl_crystal_F_000 332
_exptl_crystal_size_max 0.6
_exptl_crystal_size_mid 0.6
_exptl_crystal_size_min 0.1
_refine_diff_density_max 0.423
_refine_diff_density_min -0.213
_refine_diff_density_rms 0.047
_refine_ls_extinction_method none
_refine_ls_goodness_of_fit_ref 1.037
_refine_ls_hydrogen_treatment constr
_refine_ls_matrix_type full
_refine_ls_number_parameters 421
_refine_ls_number_reflns 4971
_refine_ls_number_restraints 3
_refine_ls_restrained_S_all 1.036
_refine_ls_R_factor_all 0.0593
_refine_ls_R_factor_gt 0.0463
_refine_ls_shift/su_max 0.003
_refine_ls_shift/su_mean 0
_refine_ls_structure_factor_coef Fsqd
_refine_ls_weighting_details 'calc w=1/[\s^2^(Fo^2^)+(0.0560P)^2^+0.2468P] where P=(Fo^2^+2Fc^2^)/3'
_refine_ls_weighting_scheme calc
_refine_ls_wR_factor_gt 0.1088
_refine_ls_wR_factor_ref 0.1152
_reflns_number_gt 4248
_reflns_number_total 4971
_reflns_threshold_expression >2\s(I)
_cod_data_source_file jo900561hsup3.cif
_cod_data_source_block sg1
_cod_database_code 4028953

loop_
_space_group_symop_operation_xyz
'x, y, z'

loop_
_atom_site_label
_atom_site_type_symbol
_atom_site_fract_x
_atom_site_fract_y
_atom_site_fract_z
_atom_site_U_iso_or_equiv
_atom_site_adp_type
_atom_site_occupancy
_atom_site_symmetry_multiplicity
_atom_site_calc_flag
_atom_site_refinement_flags
O1 O 0.9420(3) 0.6748(2) 0.78763(12) 0.0302(4) Uani 1 1 d .
O2 O 0.2882(3) 0.3172(2) 0.92140(15) 0.0330(4) Uani 1 1 d .
N1 N 0.8229(4) 0.5124(2) 0.73320(13) 0.0226(4) Uani 1 1 d .
H1 H 0.749 0.4418 0.7503 0.027 Uiso 1 1 calc R
N2 N 0.5940(3) 0.4196(2) 0.90527(14) 0.0191(4) Uani 1 1 d .
C1 C 0.8325(4) 0.5825(2) 0.79850(15) 0.0190(4) Uani 1 1 d .
C2 C 0.6789(4) 0.5506(2) 0.89012(15) 0.0192(4) Uani 1 1 d .
H2 H 0.5437 0.6306 0.8858 0.023 Uiso 1 1 calc R
C3 C 0.7995(4) 0.5576(3) 0.97061(16) 0.0230(5) Uani 1 1 d .
H3A H 0.9477 0.4907 0.9703 0.028 Uiso 1 1 calc R
H3B H 0.8287 0.6553 0.9606 0.028 Uiso 1 1 calc R
C4 C 0.3758(4) 0.4240(3) 0.90264(17) 0.0246(5) Uani 1 1 d .
H4 H 0.2806 0.5151 0.8852 0.03 Uiso 1 1 calc R
C5 C 0.7462(4) 0.2821(3) 0.93735(19) 0.0273(5) Uani 1 1 d .
H5A H 0.7677 0.2711 1.0023 0.041 Uiso 1 1 calc R
H5B H 0.8927 0.2799 0.8999 0.041 Uiso 1 1 calc R
H5C H 0.6797 0.2039 0.9312 0.041 Uiso 1 1 calc R
C11 C 0.9197(4) 0.5402(2) 0.63921(15) 0.0187(4) Uani 1 1 d .
C12 C 0.8381(4) 0.4817(2) 0.57864(16) 0.0202(4) Uani 1 1 d .
H12 H 0.7289 0.4233 0.6015 0.024 Uiso 1 1 calc R
C13 C 0.9149(4) 0.5078(3) 0.48506(16) 0.0221(5) Uani 1 1 d .
C14 C 1.0733(4) 0.5955(2) 0.45225(17) 0.0220(5) Uani 1 1 d .
H14 H 1.1239 0.6158 0.3882 0.026 Uiso 1 1 calc R
C15 C 1.1579(4) 0.6535(2) 0.51206(16) 0.0214(5) Uani 1 1 d .
C16 C 1.0827(4) 0.6244(2) 0.60647(17) 0.0205(4) Uani 1 1 d .
H16 H 1.1423 0.6617 0.6479 0.025 Uiso 1 1 calc R
C17 C 0.8202(5) 0.4465(3) 0.42032(19) 0.0304(6) Uani 1 1 d .
H17A H 0.798 0.3499 0.451 0.046 Uiso 1 1 calc R
H17B H 0.9261 0.4426 0.3646 0.046 Uiso 1 1 calc R
H17C H 0.6749 0.5072 0.4033 0.046 Uiso 1 1 calc R
C18 C 1.3292(4) 0.7488(3) 0.47638(18) 0.0273(5) Uani 1 1 d .
H18A H 1.3442 0.7723 0.4087 0.041 Uiso 1 1 calc R
H18B H 1.4759 0.6988 0.4983 0.041 Uiso 1 1 calc R
H18C H 1.2783 0.837 0.4991 0.041 Uiso 1 1 calc R
C21 C 0.6696(4) 0.5213(2) 1.06450(16) 0.0193(4) Uani 1 1 d .
C22 C 0.7766(4) 0.4165(3) 1.13318(18) 0.0253(5) Uani 1 1 d .
H22 H 0.9283 0.3699 1.1202 0.03 Uiso 1 1 calc R
C23 C 0.6653(5) 0.3787(3) 1.22081(19) 0.0296(6) Uani 1 1 d .
H23 H 0.7409 0.3064 1.267 0.035 Uiso 1 1 calc R
C24 C 0.4449(5) 0.4461(3) 1.24086(18) 0.0286(6) Uani 1 1 d .
H24 H 0.369 0.4205 1.3008 0.034 Uiso 1 1 calc R
C25 C 0.3355(5) 0.5505(3) 1.17349(19) 0.0309(6) Uani 1 1 d .
H25 H 0.1839 0.5968 1.1872 0.037 Uiso 1 1 calc R
C26 C 0.4466(4) 0.5889(3) 1.08513(17) 0.0263(5) Uani 1 1 d .
H26 H 0.3701 0.6609 1.0391 0.032 Uiso 1 1 calc R
O101 O 0.1450(3) -0.17243(17) 0.92101(12) 0.0231(4) Uani 1 1 d .
O102 O 0.6506(5) 0.2594(3) 0.74296(15) 0.0592(8) Uani 1 1 d .
N101 N 0.1857(3) 0.0268(2) 0.96385(13) 0.0196(4) Uani 1 1 d .
H101 H 0.2328 0.1079 0.9426 0.024 Uiso 1 1 calc R
N102 N 0.4687(3) 0.0751(2) 0.79898(14) 0.0231(4) Uani 1 1 d .
C101 C 0.1941(4) -0.0539(2) 0.90200(15) 0.0168(4) Uani 1 1 d .
C102 C 0.2686(4) 0.0164(2) 0.80212(15) 0.0164(4) Uani 1 1 d .
H102 H 0.1437 0.0977 0.7798 0.02 Uiso 1 1 calc R
C103 C 0.3067(4) -0.0888(2) 0.73844(15) 0.0190(4) Uani 1 1 d .
H10A H 0.4194 -0.1749 0.7627 0.023 Uiso 1 1 calc R
H10B H 0.1633 -0.1192 0.7382 0.023 Uiso 1 1 calc R
C104 C 0.4803(6) 0.2088(3) 0.75342(17) 0.0359(7) Uani 1 1 d .
H104 H 0.3489 0.268 0.7276 0.043 Uiso 1 1 calc R
C105 C 0.6692(4) -0.0218(3) 0.8366(2) 0.0369(6) Uani 1 1 d .
H10C H 0.7822 0.0334 0.8385 0.055 Uiso 1 1 calc R
H10D H 0.7326 -0.09 0.7973 0.055 Uiso 1 1 calc R
H10E H 0.6273 -0.0738 0.8992 0.055 Uiso 1 1 calc R
C111 C 0.1090(4) -0.0057(2) 1.05912(15) 0.0183(4) Uani 1 1 d .
C112 C -0.0468(4) -0.0932(2) 1.09518(16) 0.0208(5) Uani 1 1 d .
H112 H -0.1028 -0.1361 1.0557 0.025 Uiso 1 1 calc R
C113 C -0.1217(4) -0.1183(2) 1.18992(16) 0.0218(5) Uani 1 1 d .
C114 C -0.0367(4) -0.0541(3) 1.24644(17) 0.0260(5) Uani 1 1 d .
H114 H -0.0863 -0.071 1.3106 0.031 Uiso 1 1 calc R
C115 C 0.1188(4) 0.0339(3) 1.21115(17) 0.0250(5) Uani 1 1 d .
C116 C 0.1920(4) 0.0579(2) 1.11706(17) 0.0219(5) Uani 1 1 d .
H116 H 0.2986 0.1176 1.0921 0.026 Uiso 1 1 calc R
C117 C -0.2906(5) -0.2129(3) 1.22853(19) 0.0301(6) Uani 1 1 d .
H11A H -0.3068 -0.231 1.2961 0.045 Uiso 1 1 calc R
H11B H -0.238 -0.3037 1.2091 0.045 Uiso 1 1 calc R
H11C H -0.4371 -0.1655 1.2055 0.045 Uiso 1 1 calc R
C118 C 0.2130(6) 0.1019(3) 1.2730(2) 0.0346(6) Uani 1 1 d .
H11D H 0.1309 0.0854 1.3348 0.052 Uiso 1 1 calc R
H11E H 0.1951 0.205 1.2471 0.052 Uiso 1 1 calc R
H11F H 0.3738 0.0594 1.2771 0.052 Uiso 1 1 calc R
C121 C 0.3895(4) -0.0222(2) 0.64041(15) 0.0184(4) Uani 1 1 d .
C122 C 0.2491(4) 0.0898(3) 0.58579(18) 0.0266(5) Uani 1 1 d .
H122 H 0.0986 0.1238 0.6096 0.032 Uiso 1 1 calc R
C123 C 0.3292(5) 0.1512(3) 0.49710(19) 0.0347(6) Uani 1 1 d .
H123 H 0.2327 0.2272 0.4604 0.042 Uiso 1 1 calc R
C124 C 0.5464(5) 0.1037(3) 0.46138(18) 0.0325(6) Uani 1 1 d .
H124 H 0.5994 0.1465 0.4004 0.039 Uiso 1 1 calc R
C125 C 0.6877(5) -0.0068(3) 0.51469(19) 0.0302(6) Uani 1 1 d .
H125 H 0.8378 -0.0404 0.4903 0.036 Uiso 1 1 calc R
C126 C 0.6087(4) -0.0685(3) 0.60442(17) 0.0237(5) Uani 1 1 d .
H126 H 0.7067 -0.1432 0.6412 0.028 Uiso 1 1 calc R

loop_
_atom_site_aniso_label
_atom_site_aniso_U_11
_atom_site_aniso_U_22
_atom_site_aniso_U_33
_atom_site_aniso_U_23
_atom_site_aniso_U_13
_atom_site_aniso_U_12
O1 0.0430(11) 0.0319(9) 0.0229(9) -0.0097(7) 0.0070(8) -0.0245(8)
O2 0.0266(9) 0.0319(9) 0.0441(12) -0.0132(9) 0.0090(8) -0.0163(8)
N1 0.0310(11) 0.0265(10) 0.0159(9) -0.0057(8) 0.0014(8) -0.0183(9)
N2 0.0193(9) 0.0162(8) 0.0221(10) -0.0052(7) 0.0018(7) -0.0059(7)
C1 0.0195(11) 0.0220(10) 0.0151(10) -0.0011(8) -0.0010(8) -0.0072(9)
C2 0.0224(11) 0.0189(10) 0.0170(10) -0.0025(8) 0.0002(8) -0.0089(8)
C3 0.0261(11) 0.0276(11) 0.0178(10) -0.0066(9) 0.0011(9) -0.0107(9)
C4 0.0209(11) 0.0237(11) 0.0283(12) -0.0058(9) 0.0004(9) -0.0043(9)
C5 0.0283(12) 0.0209(11) 0.0339(13) -0.0063(9) -0.0095(10) -0.0028(9)
C11 0.0219(11) 0.0198(10) 0.0149(10) -0.0046(8) 0.0007(8) -0.0060(9)
C12 0.0251(11) 0.0202(10) 0.0172(11) -0.0034(8) -0.0028(9) -0.0088(9)
C13 0.0283(12) 0.0224(11) 0.0174(11) -0.0067(9) -0.0045(9) -0.0050(9)
C14 0.0265(12) 0.0216(10) 0.0163(10) -0.0050(8) 0.0011(9) -0.0031(9)
C15 0.0204(11) 0.0219(10) 0.0210(11) -0.0058(9) 0.0016(9) -0.0041(9)
C16 0.0212(11) 0.0218(10) 0.0195(11) -0.0048(9) 0.0009(8) -0.0079(9)
C17 0.0399(15) 0.0324(13) 0.0238(12) -0.0102(10) -0.0035(11) -0.0128(11)
C18 0.0279(13) 0.0308(12) 0.0249(12) -0.0077(10) 0.0068(10) -0.0136(10)
C21 0.0231(11) 0.0199(10) 0.0172(11) -0.0073(8) 0.0023(8) -0.0080(8)
C22 0.0235(11) 0.0255(11) 0.0270(12) -0.0090(10) -0.0029(9) -0.0019(9)
C23 0.0362(14) 0.0263(12) 0.0244(13) -0.0006(10) -0.0078(10) -0.0052(10)
C24 0.0356(14) 0.0341(13) 0.0169(11) -0.0054(10) 0.0030(10) -0.0129(11)
C25 0.0262(13) 0.0380(14) 0.0250(13) -0.0107(11) 0.0039(10) 0.0001(11)
C26 0.0276(12) 0.0265(12) 0.0200(12) -0.0032(9) -0.0015(9) 0.0014(10)
O101 0.0304(9) 0.0212(8) 0.0200(8) -0.0036(6) -0.0003(7) -0.0126(7)
O102 0.099(2) 0.0763(17) 0.0275(11) -0.0208(11) 0.0199(12) -0.0760(17)
N101 0.0229(10) 0.0196(9) 0.0165(9) -0.0029(7) 0.0001(7) -0.0071(7)
N102 0.0226(10) 0.0269(10) 0.0251(10) -0.0106(8) 0.0038(8) -0.0142(8)
C101 0.0160(10) 0.0182(10) 0.0163(10) -0.0029(8) -0.0023(8) -0.0045(8)
C102 0.0162(10) 0.0177(9) 0.0157(9) -0.0026(8) 0.0000(7) -0.0065(8)
C103 0.0223(11) 0.0179(10) 0.0182(10) -0.0053(8) 0.0014(8) -0.0077(8)
C104 0.065(2) 0.0359(14) 0.0158(11) -0.0090(10) 0.0083(12) -0.0333(14)
C105 0.0163(11) 0.0443(15) 0.0578(19) -0.0252(14) -0.0022(11) -0.0073(10)
C111 0.0204(11) 0.0175(10) 0.0147(10) -0.0030(8) -0.0009(8) -0.0006(8)
C112 0.0209(11) 0.0221(10) 0.0190(11) -0.0058(9) -0.0005(9) -0.0032(9)
C113 0.0220(11) 0.0200(10) 0.0188(11) -0.0025(9) 0.0040(9) -0.0008(9)
C114 0.0321(13) 0.0252(12) 0.0169(11) -0.0057(9) 0.0005(9) 0.0008(10)
C115 0.0308(13) 0.0228(11) 0.0203(12) -0.0084(9) -0.0058(9) 0.0024(10)
C116 0.0252(12) 0.0201(10) 0.0208(11) -0.0052(9) -0.0024(9) -0.0046(9)
C117 0.0283(13) 0.0337(13) 0.0247(13) -0.0055(11) 0.0089(10) -0.0081(11)
C118 0.0477(17) 0.0372(14) 0.0238(13) -0.0132(11) -0.0101(12) -0.0069(12)
C121 0.0217(11) 0.0188(10) 0.0169(10) -0.0052(8) -0.0018(8) -0.0074(8)
C122 0.0261(12) 0.0297(12) 0.0230(12) -0.0083(10) -0.0040(9) -0.0002(10)
C123 0.0514(17) 0.0275(12) 0.0215(13) -0.0008(10) -0.0121(12) 0.0000(12)
C124 0.0494(17) 0.0326(13) 0.0171(11) -0.0004(10) 0.0003(11) -0.0191(12)
C125 0.0266(13) 0.0424(15) 0.0238(12) -0.0097(11) 0.0063(10) -0.0143(11)
C126 0.0223(11) 0.0266(11) 0.0210(11) -0.0040(9) -0.0017(9) -0.0042(9)

loop_
_atom_type_symbol
_atom_type_description
_atom_type_scat_dispersion_real
_atom_type_scat_dispersion_imag
_atom_type_scat_source
O O 0.0106 0.006 'International Tables Vol C Tables 4.2.6.8 and 6.1.1.4'
N N 0.0061 0.0033 'International Tables Vol C Tables 4.2.6.8 and 6.1.1.4'
C C 0.0033 0.0016 'International Tables Vol C Tables 4.2.6.8 and 6.1.1.4'
H H 0 0 'International Tables Vol C Tables 4.2.6.8 and 6.1.1.4'

loop_
_geom_angle_atom_site_label_1
_geom_angle_atom_site_label_2
_geom_angle_atom_site_label_3
_geom_angle
C1 N1 C11 127.11(19)
C1 N1 H1 116.4
C11 N1 H1 116.4
C4 N2 C2 120.79(19)
C4 N2 C5 119.97(19)
C2 N2 C5 118.61(19)
O1 C1 N1 124.2(2)
O1 C1 C2 118.4(2)
N1 C1 C2 117.2(2)
N2 C2 C3 113.26(19)
N2 C2 C1 114.12(18)
C3 C2 C1 109.54(18)
N2 C2 H2 106.4
C3 C2 H2 106.4
C1 C2 H2 106.4
C21 C3 C2 114.29(19)
C21 C3 H3A 108.7
C2 C3 H3A 108.7
C21 C3 H3B 108.7
C2 C3 H3B 108.7
H3A C3 H3B 107.6
O2 C4 N2 124.4(2)
O2 C4 H4 117.8
N2 C4 H4 117.8
N2 C5 H5A 109.5
N2 C5 H5B 109.5
H5A C5 H5B 109.5
N2 C5 H5C 109.5
H5A C5 H5C 109.5
H5B C5 H5C 109.5
C12 C11 C16 120.0(2)
C12 C11 N1 116.48(19)
C16 C11 N1 123.5(2)
C13 C12 C11 120.7(2)
C13 C12 H12 119.6
C11 C12 H12 119.6
C12 C13 C14 119.0(2)
C12 C13 C17 119.9(2)
C14 C13 C17 121.1(2)
C15 C14 C13 120.9(2)
C15 C14 H14 119.6
C13 C14 H14 119.6
C14 C15 C16 119.7(2)
C14 C15 C18 120.9(2)
C16 C15 C18 119.4(2)
C11 C16 C15 119.6(2)
C11 C16 H16 120.2
C15 C16 H16 120.2
C13 C17 H17A 109.5
C13 C17 H17B 109.5
H17A C17 H17B 109.5
C13 C17 H17C 109.5
H17A C17 H17C 109.5
H17B C17 H17C 109.5
C15 C18 H18A 109.5
C15 C18 H18B 109.5
H18A C18 H18B 109.5
C15 C18 H18C 109.5
H18A C18 H18C 109.5
H18B C18 H18C 109.5
C22 C21 C26 118.6(2)
C22 C21 C3 118.6(2)
C26 C21 C3 122.9(2)
C21 C22 C23 121.1(2)
C21 C22 H22 119.5
C23 C22 H22 119.5
C24 C23 C22 120.1(2)
C24 C23 H23 119.9
C22 C23 H23 119.9
C25 C24 C23 119.7(2)
C25 C24 H24 120.1
C23 C24 H24 120.1
C24 C25 C26 120.4(2)
C24 C25 H25 119.8
C26 C25 H25 119.8
C21 C26 C25 120.1(2)
C21 C26 H26 119.9
C25 C26 H26 119.9
C101 N101 C111 126.83(19)
C101 N101 H101 116.6
C111 N101 H101 116.6
C104 N102 C102 121.5(2)
C104 N102 C105 120.0(2)
C102 N102 C105 118.0(2)
O101 C101 N101 124.8(2)
O101 C101 C102 121.0(2)
N101 C101 C102 114.21(18)
N102 C102 C101 110.26(18)
N102 C102 C103 111.95(17)
C101 C102 C103 111.26(17)
N102 C102 H102 107.7
C101 C102 H102 107.7
C103 C102 H102 107.7
C121 C103 C102 111.63(17)
C121 C103 H10A 109.3
C102 C103 H10A 109.3
C121 C103 H10B 109.3
C102 C103 H10B 109.3
H10A C103 H10B 108
O102 C104 N102 123.9(3)
O102 C104 H104 118.1
N102 C104 H104 118.1
N102 C105 H10C 109.5
N102 C105 H10D 109.5
H10C C105 H10D 109.5
N102 C105 H10E 109.5
H10C C105 H10E 109.5
H10D C105 H10E 109.5
C112 C111 C116 120.1(2)
C112 C111 N101 122.7(2)
C116 C111 N101 117.2(2)
C111 C112 C113 120.2(2)
C111 C112 H112 119.9
C113 C112 H112 119.9
C114 C113 C112 118.8(2)
C114 C113 C117 121.3(2)
C112 C113 C117 119.9(2)
C115 C114 C113 121.6(2)
C115 C114 H114 119.2
C113 C114 H114 119.2
C114 C115 C116 119.1(2)
C114 C115 C118 121.4(2)
C116 C115 C118 119.5(2)
C115 C116 C111 120.2(2)
C115 C116 H116 119.9
C111 C116 H116 119.9
C113 C117 H11A 109.5
C113 C117 H11B 109.5
H11A C117 H11B 109.5
C113 C117 H11C 109.5
H11A C117 H11C 109.5
H11B C117 H11C 109.5
C115 C118 H11D 109.5
C115 C118 H11E 109.5
H11D C118 H11E 109.5
C115 C118 H11F 109.5
H11D C118 H11F 109.5
H11E C118 H11F 109.5
C126 C121 C122 118.8(2)
C126 C121 C103 120.3(2)
C122 C121 C103 120.9(2)
C123 C122 C121 120.1(2)
C123 C122 H122 120
C121 C122 H122 120
C124 C123 C122 120.9(2)
C124 C123 H123 119.6
C122 C123 H123 119.6
C123 C124 C125 119.7(2)
C123 C124 H124 120.1
C125 C124 H124 120.1
C124 C125 C126 119.7(2)
C124 C125 H125 120.2
C126 C125 H125 120.2
C121 C126 C125 120.8(2)
C121 C126 H126 119.6
C125 C126 H126 119.6

loop_
_geom_bond_atom_site_label_1
_geom_bond_atom_site_label_2
_geom_bond_distance
O1 C1 1.214(3)
O2 C4 1.242(3)
N1 C1 1.349(3)
N1 C11 1.431(3)
N1 H1 0.88
N2 C4 1.330(3)
N2 C2 1.454(3)
N2 C5 1.472(3)
C1 C2 1.549(3)
C2 C3 1.533(3)
C2 H2 1
C3 C21 1.512(3)
C3 H3A 0.99
C3 H3B 0.99
C4 H4 0.95
C5 H5A 0.98
C5 H5B 0.98
C5 H5C 0.98
C11 C12 1.394(3)
C11 C16 1.396(3)
C12 C13 1.392(3)
C12 H12 0.95
C13 C14 1.398(3)
C13 C17 1.508(4)
C14 C15 1.392(3)
C14 H14 0.95
C15 C16 1.402(3)
C15 C18 1.515(3)
C16 H16 0.95
C17 H17A 0.98
C17 H17B 0.98
C17 H17C 0.98
C18 H18A 0.98
C18 H18B 0.98
C18 H18C 0.98
C21 C22 1.387(3)
C21 C26 1.397(3)
C22 C23 1.391(4)
C22 H22 0.95
C23 C24 1.382(4)
C23 H23 0.95
C24 C25 1.379(4)
C24 H24 0.95
C25 C26 1.400(4)
C25 H25 0.95
C26 H26 0.95
O101 C101 1.227(3)
O102 C104 1.227(4)
N101 C101 1.355(3)
N101 C111 1.417(3)
N101 H101 0.88
N102 C104 1.337(3)
N102 C102 1.459(3)
N102 C105 1.462(4)
C101 C102 1.536(3)
C102 C103 1.537(3)
C102 H102 1
C103 C121 1.517(3)
C103 H10A 0.99
C103 H10B 0.99
C104 H104 0.95
C105 H10C 0.98
C105 H10D 0.98
C105 H10E 0.98
C111 C112 1.389(3)
C111 C116 1.401(3)
C112 C113 1.406(3)
C112 H112 0.95
C113 C114 1.395(4)
C113 C117 1.503(4)
C114 C115 1.390(4)
C114 H114 0.95
C115 C116 1.395(3)
C115 C118 1.516(4)
C116 H116 0.95
C117 H11A 0.98
C117 H11B 0.98
C117 H11C 0.98
C118 H11D 0.98
C118 H11E 0.98
C118 H11F 0.98
C121 C126 1.384(3)
C121 C122 1.399(3)
C122 C123 1.385(4)
C122 H122 0.95
C123 C124 1.375(4)
C123 H123 0.95
C124 C125 1.385(4)
C124 H124 0.95
C125 C126 1.396(4)
C125 H125 0.95
C126 H126 0.95

loop_
_geom_torsion_atom_site_label_1
_geom_torsion_atom_site_label_2
_geom_torsion_atom_site_label_3
_geom_torsion_atom_site_label_4
_geom_torsion
C11 N1 C1 O1 -5.8(4)
C11 N1 C1 C2 169.3(2)
C4 N2 C2 C3 122.6(2)
C5 N2 C2 C3 -48.2(3)
C4 N2 C2 C1 -111.1(2)
C5 N2 C2 C1 78.0(3)
O1 C1 C2 N2 -167.3(2)
N1 C1 C2 N2 17.3(3)
O1 C1 C2 C3 -39.1(3)
N1 C1 C2 C3 145.5(2)
N2 C2 C3 C21 -48.7(3)
C1 C2 C3 C21 -177.30(19)
C2 N2 C4 O2 -174.6(2)
C5 N2 C4 O2 -3.8(4)
C1 N1 C11 C12 -163.1(2)
C1 N1 C11 C16 15.1(4)
C16 C11 C12 C13 -1.0(3)
N1 C11 C12 C13 177.3(2)
C11 C12 C13 C14 -0.9(4)
C11 C12 C13 C17 -178.5(2)
C12 C13 C14 C15 1.5(4)
C17 C13 C14 C15 179.1(2)
C13 C14 C15 C16 -0.3(3)
C13 C14 C15 C18 -179.9(2)
C12 C11 C16 C15 2.1(3)
N1 C11 C16 C15 -176.0(2)
C14 C15 C16 C11 -1.5(3)
C18 C15 C16 C11 178.0(2)
C2 C3 C21 C22 126.8(2)
C2 C3 C21 C26 -53.3(3)
C26 C21 C22 C23 0.1(4)
C3 C21 C22 C23 -179.9(2)
C21 C22 C23 C24 -0.3(4)
C22 C23 C24 C25 0.3(4)
C23 C24 C25 C26 -0.1(4)
C22 C21 C26 C25 0.0(4)
C3 C21 C26 C25 -179.9(2)
C24 C25 C26 C21 0.0(4)
C111 N101 C101 O101 -3.6(4)
C111 N101 C101 C102 175.5(2)
C104 N102 C102 C101 -130.9(2)
C105 N102 C102 C101 57.1(3)
C104 N102 C102 C103 104.7(2)
C105 N102 C102 C103 -67.3(3)
O101 C101 C102 N102 -133.8(2)
N101 C101 C102 N102 47.1(2)
O101 C101 C102 C103 -9.0(3)
N101 C101 C102 C103 171.93(19)
N102 C102 C103 C121 -53.8(2)
C101 C102 C103 C121 -177.70(19)
C102 N102 C104 O102 -174.3(2)
C105 N102 C104 O102 -2.5(4)
C101 N101 C111 C112 -26.2(3)
C101 N101 C111 C116 155.7(2)
C116 C111 C112 C113 0.0(3)
N101 C111 C112 C113 -178.1(2)
C111 C112 C113 C114 -0.1(3)
C111 C112 C113 C117 179.9(2)
C112 C113 C114 C115 0.2(4)
C117 C113 C114 C115 -179.7(2)
C113 C114 C115 C116 -0.3(4)
C113 C114 C115 C118 -179.2(2)
C114 C115 C116 C111 0.2(4)
C118 C115 C116 C111 179.1(2)
C112 C111 C116 C115 0.0(3)
N101 C111 C116 C115 178.2(2)
C102 C103 C121 C126 110.5(2)
C102 C103 C121 C122 -67.5(3)
C126 C121 C122 C123 0.7(4)
C103 C121 C122 C123 178.7(2)
C121 C122 C123 C124 0.0(4)
C122 C123 C124 C125 -0.2(4)
C123 C124 C125 C126 -0.3(4)
C122 C121 C126 C125 -1.2(4)
C103 C121 C126 C125 -179.2(2)
C124 C125 C126 C121 1.0(4)
